data_4129880
loop_
_publ_author_name
'Wei, Junnian'
'Zhang, Yongliang'
'Chi, Yue'
'Liu, Liang'
'Zhang, Wen-Xiong'
'Xi, Zhenfeng'

_publ_section_title
;
 Aromatic Dicupra[10]annulenes.
;
_journal_issue 1
_journal_name_full 'Journal of the American Chemical Society'
_journal_page_first 60
_journal_page_last 63
_journal_paper_doi 10.1021/jacs.5b11317
_journal_volume 138
_journal_year 2016
_chemical_absolute_configuration ad
_chemical_formula_moiety 'C52 H72 Cu2 Li2 O2 Si4'
_chemical_formula_sum 'C52 H72 Cu2 Li2 O2 Si4'
_chemical_formula_weight 982.42
_space_group_crystal_system orthorhombic
_space_group_IT_number 33
_space_group_name_Hall 'P 2c -2n'
_space_group_name_H-M_alt 'P n a 21'
_atom_sites_solution_hydrogens geom
_atom_sites_solution_primary direct
_atom_sites_solution_secondary difmap
_audit_creation_date 2015-08-14
_audit_creation_method
;
Olex2 1.2
(compiled 2015.01.26 svn.r3150 for OlexSys, GUI svn.r4998)
;
_cell_angle_alpha 90.00
_cell_angle_beta 90.00
_cell_angle_gamma 90.00
_cell_formula_units_Z 4
_cell_length_a 24.4610(8)
_cell_length_b 10.7746(3)
_cell_length_c 20.9554(7)
_cell_measurement_reflns_used 8413
_cell_measurement_temperature 180.00(10)
_cell_measurement_theta_max 26.0500
_cell_measurement_theta_min 3.2610
_cell_volume 5523.0(3)
_computing_cell_refinement
;
CrysAlisPro, Agilent Technologies,
Version 1.171.36.32 (release 02-08-2013 CrysAlis171 .NET)
(compiled Aug  2 2013,16:46:58)
;
_computing_data_collection
;
CrysAlisPro, Agilent Technologies,
Version 1.171.36.32 (release 02-08-2013 CrysAlis171 .NET)
(compiled Aug  2 2013,16:46:58)
;
_computing_data_reduction
;
CrysAlisPro, Agilent Technologies,
Version 1.171.36.32 (release 02-08-2013 CrysAlis171 .NET)
(compiled Aug  2 2013,16:46:58)
;
_computing_molecular_graphics 'Olex2 (Dolomanov et al., 2009)'
_computing_publication_material 'Olex2 (Dolomanov et al., 2009)'
_computing_structure_refinement 'ShelXL (Sheldrick, 2008)'
_computing_structure_solution 'ShelXS (Sheldrick, 2008)'
_diffrn_ambient_temperature 180.00(10)
_diffrn_detector_area_resol_mean 10.3914
_diffrn_measured_fraction_theta_full 0.998
_diffrn_measured_fraction_theta_max 0.998
_diffrn_measurement_details
;
#__ type_ start__ end____ width___ exp.time_
  1 omega  -35.00   54.00   1.0000   40.0000
omega____ theta____ kappa____ phi______ frames
    -      -11.7173   57.0000  120.0000 89

#__ type_ start__ end____ width___ exp.time_
  2 omega  -67.00   18.00   1.0000   40.0000
omega____ theta____ kappa____ phi______ frames
    -      -11.7173  -57.0000 -180.0000 85

#__ type_ start__ end____ width___ exp.time_
  3 omega  -86.00   18.00   1.0000   40.0000
omega____ theta____ kappa____ phi______ frames
    -      -11.7173  -57.0000  -30.0000 104
;
_diffrn_measurement_device_type 'SuperNova, Dual, Cu at zero, Atlas'
_diffrn_measurement_method '\w scans'
_diffrn_orient_matrix_UB_11 -0.0219745000
_diffrn_orient_matrix_UB_12 -0.0063361000
_diffrn_orient_matrix_UB_13 0.0218179000
_diffrn_orient_matrix_UB_21 0.0189150000
_diffrn_orient_matrix_UB_22 -0.0102754000
_diffrn_orient_matrix_UB_23 0.0251235000
_diffrn_orient_matrix_UB_31 0.0008553000
_diffrn_orient_matrix_UB_32 0.0647208000
_diffrn_orient_matrix_UB_33 0.0061251000
_diffrn_radiation_monochromator mirror
_diffrn_radiation_type MoK\a
_diffrn_radiation_wavelength 0.71073
_diffrn_reflns_av_R_equivalents 0.0542
_diffrn_reflns_av_unetI/netI 0.0629
_diffrn_reflns_limit_h_max 30
_diffrn_reflns_limit_h_min -21
_diffrn_reflns_limit_k_max 12
_diffrn_reflns_limit_k_min -13
_diffrn_reflns_limit_l_max 25
_diffrn_reflns_limit_l_min -25
_diffrn_reflns_number 35206
_diffrn_reflns_theta_full 26.02
_diffrn_reflns_theta_max 26.02
_diffrn_reflns_theta_min 3.13
_diffrn_source 'SuperNova (Mo) X-ray Source'
_exptl_absorpt_coefficient_mu 0.892
_exptl_absorpt_correction_T_max 1.00000
_exptl_absorpt_correction_T_min 0.67795
_exptl_absorpt_correction_type multi-scan
_exptl_absorpt_process_details
;
CrysAlisPro, Agilent Technologies,
Version 1.171.36.32 (release 02-08-2013 CrysAlis171 .NET)
(compiled Aug  2 2013,16:46:58)
Empirical absorption correction using spherical harmonics,
 implemented in SCALE3 ABSPACK scaling algorithm.
;
_exptl_crystal_colour 'metallic dark red'
_exptl_crystal_colour_lustre metallic
_exptl_crystal_colour_modifier dark
_exptl_crystal_colour_primary red
_exptl_crystal_density_diffrn 1.181
_exptl_crystal_density_method 'not measured'
_exptl_crystal_description block
_exptl_crystal_F_000 2080
_exptl_crystal_size_max 0.2
_exptl_crystal_size_mid 0.1
_exptl_crystal_size_min 0.05
_refine_diff_density_max 1.196
_refine_diff_density_min -0.453
_refine_diff_density_rms 0.066
_refine_ls_abs_structure_details 'Flack H D (1983), Acta Cryst. A39, 876-881'
_refine_ls_abs_structure_Flack 0.522(17)
_refine_ls_extinction_method none
_refine_ls_goodness_of_fit_ref 1.016
_refine_ls_hydrogen_treatment constr
_refine_ls_matrix_type full
_refine_ls_number_parameters 581
_refine_ls_number_reflns 10811
_refine_ls_number_restraints 1
_refine_ls_restrained_S_all 1.016
_refine_ls_R_factor_all 0.0886
_refine_ls_R_factor_gt 0.0561
_refine_ls_shift/su_max 0.000
_refine_ls_shift/su_mean 0.000
_refine_ls_structure_factor_coef Fsqd
_refine_ls_weighting_details 'calc w=1/[\s^2^(Fo^2^)+(0.0667P)^2^+4.1189P] where P=(Fo^2^+2Fc^2^)/3'
_refine_ls_weighting_scheme calc
_refine_ls_wR_factor_gt 0.1252
_refine_ls_wR_factor_ref 0.1432
_reflns_number_gt 7756
_reflns_number_total 10811
_reflns_threshold_expression >2sigma(I)
_cod_data_source_file ja5b11317_si_002.cif
_cod_data_source_block 14may23g
_cod_database_code 4129880
_chemical_oxdiff_formula 'C20 H20 N4 O2 Si2 Cu2 Li2'
_reflns_odcompleteness_completeness 99.70
_reflns_odcompleteness_iscentric 1
_reflns_odcompleteness_theta 25.97
_olex2_refinement_description
;
1. Others
 Fixed Uiso: H10(0.058) H11(0.073) H12(0.069) H13(0.066) H14(0.055) H16(0.071)
 H17(0.106) H18(0.122) H19(0.102) H20(0.072) H22(0.062) H23(0.081) H24(0.08)
 H25(0.077) H26(0.063) H27(0.055) H28(0.065) H29(0.07) H30(0.069) H31(0.057)
 H33A(0.182) H33B(0.182) H33C(0.182) H34A(0.125) H34B(0.125) H34C(0.125)
 H35A(0.161) H35B(0.161) H35C(0.161) H36A(0.091) H36B(0.091) H36C(0.091)
 H37A(0.105) H37B(0.105) H37C(0.105) H38A(0.107) H38B(0.107) H38C(0.107)
 H39A(0.148) H39B(0.148) H39C(0.148) H40A(0.122) H40B(0.122) H40C(0.122)
 H41A(0.104) H41B(0.104) H41C(0.104) H42A(0.149) H42B(0.149) H42C(0.149)
 H43A(0.134) H43B(0.134) H43C(0.134) H44A(0.144) H44B(0.144) H44C(0.144)
 H45A(0.088) H45B(0.088) H46A(0.125) H46B(0.125) H46C(0.125) H46D(0.125)
 H47A(0.085) H47B(0.085) H47C(0.139) H47D(0.139) H48A(0.146) H48B(0.146)
 H48C(0.146) H48D(0.146) H49A(0.067) H49B(0.067) H50A(0.086) H50B(0.086)
 H51A(0.079) H51B(0.079) H52A(0.089) H52B(0.089)
 Fixed X: H10(0.5863) H11(0.6747) H12(0.6912) H13(0.6191) H14(0.5307)
 H16(0.4679) H17(0.5115) H18(0.5596) H19(0.5651) H20(0.5212) H22(0.2867)
 H23(0.2395) H24(0.1902) H25(0.1847) H26(0.2285) H27(0.2238) H28(0.135)
 H29(0.062) H30(0.0774) H31(0.1653) H33A(0.5238) H33B(0.557) H33C(0.5784)
 H34A(0.4287) H34B(0.4709) H34C(0.4354) H35A(0.5848) H35B(0.5627) H35C(0.533)
 H36A(0.3029) H36B(0.2725) H36C(0.2728) H37A(0.3178) H37B(0.3089) H37C(0.3658)
 H38A(0.4149) H38B(0.3589) H38C(0.403) H39A(0.3225) H39B(0.2815) H39C(0.3183)
 H40A(0.2197) H40B(0.1871) H40C(0.1686) H41A(0.18) H41B(0.1829) H41C(0.2286)
 H42A(0.4516) H42B(0.4759) H42C(0.4819) H43A(0.3262) H43B(0.3848) H43C(0.3563)
 H44A(0.4194) H44B(0.4379) H44C(0.3768) H45A(0.4892) H45B(0.434) H46A(0.4026)
 H46B(0.465) H46C(0.4254) H46D(0.4663) H47A(0.4606) H47B(0.4002) H47C(0.3914)
 H47D(0.3588) H48A(0.3656) H48B(0.4156) H48C(0.372) H48D(0.4312) H49A(0.2615)
 H49B(0.3086) H50A(0.3589) H50B(0.2996) H51A(0.3631) H51B(0.3013) H52A(0.3908)
 H52B(0.3392)
 Fixed Y: H10(0.8808) H11(0.9147) H12(1.0366) H13(1.1067) H14(1.0586)
 H16(0.8315) H17(0.682) H18(0.5262) H19(0.5268) H20(0.6749) H22(0.7918)
 H23(0.6289) H24(0.4933) H25(0.5161) H26(0.6821) H27(1.0278) H28(1.0617)
 H29(1.0079) H30(0.9216) H31(0.8945) H33A(1.0308) H33B(1.1552) H33C(1.043)
 H34A(1.2679) H34B(1.3235) H34C(1.2083) H35A(1.1968) H35B(1.3157) H35C(1.2656)
 H36A(0.6855) H36B(0.6456) H36C(0.7853) H37A(0.8676) H37B(0.7288) H37C(0.7922)
 H38A(0.5762) H38B(0.5192) H38C(0.555) H39A(1.2747) H39B(1.3185) H39C(1.2014)
 H40A(1.0404) H40B(1.1655) H40C(1.0512) H41A(1.1989) H41B(1.3073) H41C(1.2936)
 H42A(0.7033) H42B(0.6235) H42C(0.7684) H43A(0.5508) H43B(0.4922) H43C(0.542)
 H44A(0.8113) H44B(0.672) H44C(0.7069) H45A(1.2788) H45B(1.3362) H46A(1.3706)
 H46B(1.369) H46C(1.4073) H46D(1.308) H47A(1.1767) H47B(1.2201) H47C(1.2409)
 H47D(1.2832) H48A(1.1258) H48B(1.0363) H48C(1.0733) H48D(1.0732) H49A(1.2619)
 H49B(1.3244) H50A(1.3676) H50B(1.3812) H51A(1.227) H51B(1.1871) H52A(1.119)
 H52B(1.038)
 Fixed Z: H10(0.0805) H11(0.0466) H12(-0.0421) H13(-0.1017) H14(-0.0737) H16(-
 0.132) H17(-0.1897) H18(-0.1391) H19(-0.0297) H20(0.0286) H22(0.2946)
 H23(0.3421) H24(0.2815) H25(0.1724) H26(0.1252) H27(0.2481) H28(0.2835)
 H29(0.2192) H30(0.1213) H31(0.085) H33A(0.2189) H33B(0.2208) H33C(0.1802)
 H34A(0.1236) H34B(0.1721) H34C(0.1914) H35A(0.0626) H35B(0.0972) H35C(0.0361)
 H36A(0.0448) H36B(-0.0178) H36C(0.0032) H37A(-0.1229) H37B(-0.1428) H37C(-
 0.1538) H38A(-0.0824) H38B(-0.0607) H38C(-0.0097) H39A(0.0447) H39B(-0.0082)
 H39C(-0.0197) H40A(-0.0473) H40B(-0.0436) H40C(-0.0025) H41A(0.1273)
 H41B(0.0776) H41C(0.1295) H42A(0.1117) H42B(0.1675) H42C(0.1685) H43A(0.2078)
 H43B(0.2038) H43C(0.1419) H44A(0.2949) H44B(0.2963) H44C(0.3105) H45A(-0.0771)
 H45B(-0.0519) H46A(-0.1496) H46B(-0.168) H46C(-0.1506) H46D(-0.1784) H47A(-
 0.2057) H47B(-0.2211) H47C(-0.2137) H47D(-0.1524) H48A(-0.1339) H48B(-0.1447)
 H48C(-0.1297) H48D(-0.1603) H49A(0.2562) H49B(0.216) H50A(0.3038) H50B(0.333)
 H51A(0.3841) H51B(0.3748) H52A(0.3017) H52B(0.3185)
;

loop_
_space_group_symop_id
_space_group_symop_operation_xyz
1 'x, y, z'
2 '-x, -y, z+1/2'
3 '-x+1/2, y+1/2, z+1/2'
4 'x+1/2, -y+1/2, z'

loop_
_atom_site_label
_atom_site_type_symbol
_atom_site_fract_x
_atom_site_fract_y
_atom_site_fract_z
_atom_site_U_iso_or_equiv
_atom_site_adp_type
_atom_site_occupancy
_atom_site_calc_flag
_atom_site_disorder_assembly
_atom_site_disorder_group
_atom_site_refinement_flags_posn
Cu1 Cu 0.40886(3) 0.94216(6) 0.12473(3) 0.03768(17) Uani 1 d A . .
Cu2 Cu 0.34362(2) 0.94694(5) 0.04285(3) 0.03506(16) Uani 1 d A . .
Si1 Si 0.50778(7) 1.14328(16) 0.12521(11) 0.0581(5) Uani 1 d . . .
Si2 Si 0.35746(8) 0.73573(14) -0.04438(9) 0.0409(4) Uani 1 d . . .
Si3 Si 0.24430(7) 1.14743(14) 0.04649(10) 0.0497(4) Uani 1 d . . .
Si4 Si 0.39250(9) 0.71349(17) 0.20086(9) 0.0549(5) Uani 1 d . . .
O1 O 0.42787(18) 1.1593(4) -0.0759(2) 0.0584(12) Uani 1 d A . .
O2 O 0.32704(18) 1.1524(4) 0.2454(2) 0.0507(10) Uani 1 d A . .
C1 C 0.4728(2) 1.0122(5) 0.0844(3) 0.0376(13) Uani 1 d A . .
C2 C 0.4913(2) 0.9495(4) 0.0323(3) 0.0316(12) Uani 1 d A . .
C3 C 0.4559(2) 0.8597(4) -0.0053(2) 0.0324(11) Uani 1 d A . .
C4 C 0.4001(2) 0.8585(5) -0.0053(3) 0.0335(11) Uani 1 d A . .
C5 C 0.2794(2) 1.0131(5) 0.0844(3) 0.0374(13) Uani 1 d A . .
C6 C 0.2619(2) 0.9467(4) 0.1353(2) 0.0309(11) Uani 1 d A . .
C7 C 0.2963(2) 0.8510(5) 0.1700(3) 0.0356(12) Uani 1 d A . .
C8 C 0.3522(2) 0.8487(5) 0.1689(3) 0.0373(13) Uani 1 d A . .
C9 C 0.5487(2) 0.9681(5) 0.0077(3) 0.0370(13) Uani 1 d . . .
C10 C 0.5926(2) 0.9251(5) 0.0431(3) 0.0483(14) Uani 1 d . . .
H10 H 0.5863 0.8808 0.0805 0.058 Uiso 1 calc . . R
C11 C 0.6456(3) 0.9473(6) 0.0235(3) 0.0608(19) Uani 1 d . . .
H11 H 0.6747 0.9147 0.0466 0.073 Uiso 1 calc . . R
C12 C 0.6555(3) 1.0178(6) -0.0301(3) 0.0578(17) Uani 1 d . . .
H12 H 0.6912 1.0366 -0.0421 0.069 Uiso 1 calc . . R
C13 C 0.6125(3) 1.0595(6) -0.0653(3) 0.0550(16) Uani 1 d . . .
H13 H 0.6191 1.1067 -0.1017 0.066 Uiso 1 calc . . R
C14 C 0.5595(2) 1.0328(5) -0.0478(3) 0.0461(14) Uani 1 d . . .
H14 H 0.5307 1.0586 -0.0737 0.055 Uiso 1 calc . . R
C15 C 0.4877(3) 0.7669(5) -0.0443(4) 0.0438(16) Uani 1 d . . .
C16 C 0.4868(3) 0.7687(6) -0.1109(4) 0.059(2) Uani 1 d . . .
H16 H 0.4679 0.8315 -0.1320 0.071 Uiso 1 calc . . R
C17 C 0.5132(4) 0.6800(8) -0.1454(4) 0.088(3) Uani 1 d . . .
H17 H 0.5115 0.6820 -0.1897 0.106 Uiso 1 calc . . R
C18 C 0.5422(4) 0.5876(9) -0.1155(6) 0.102(4) Uani 1 d . . .
H18 H 0.5596 0.5262 -0.1391 0.122 Uiso 1 calc . . R
C19 C 0.5449(3) 0.5877(7) -0.0505(6) 0.085(3) Uani 1 d . . .
H19 H 0.5651 0.5268 -0.0297 0.102 Uiso 1 calc . . R
C20 C 0.5184(3) 0.6762(5) -0.0156(4) 0.0599(18) Uani 1 d . . .
H20 H 0.5212 0.6749 0.0286 0.072 Uiso 1 calc . . R
C21 C 0.2635(3) 0.7520(5) 0.2043(3) 0.0390(16) Uani 1 d . . .
C22 C 0.2663(3) 0.7372(6) 0.2698(3) 0.0515(18) Uani 1 d . . .
H22 H 0.2867 0.7918 0.2946 0.062 Uiso 1 calc . . R
C23 C 0.2381(3) 0.6394(7) 0.2981(3) 0.067(2) Uani 1 d . . .
H23 H 0.2395 0.6289 0.3421 0.081 Uiso 1 calc . . R
C24 C 0.2084(3) 0.5587(6) 0.2618(4) 0.067(2) Uani 1 d . . .
H24 H 0.1902 0.4933 0.2815 0.080 Uiso 1 calc . . R
C25 C 0.2047(3) 0.5719(6) 0.1969(4) 0.0639(19) Uani 1 d . . .
H25 H 0.1847 0.5161 0.1724 0.077 Uiso 1 calc . . R
C26 C 0.2317(3) 0.6702(5) 0.1690(3) 0.0526(16) Uani 1 d . . .
H26 H 0.2285 0.6821 0.1252 0.063 Uiso 1 calc . . R
C27 C 0.1944(2) 1.0086(5) 0.2216(3) 0.0462(14) Uani 1 d . . .
H27 H 0.2238 1.0278 0.2481 0.055 Uiso 1 calc . . R
C28 C 0.1411(3) 1.0275(5) 0.2433(3) 0.0541(17) Uani 1 d . . .
H28 H 0.1350 1.0617 0.2835 0.065 Uiso 1 calc . . R
C29 C 0.0976(3) 0.9952(6) 0.2051(4) 0.0580(17) Uani 1 d . . .
H29 H 0.0620 1.0079 0.2192 0.070 Uiso 1 calc . . R
C30 C 0.1067(3) 0.9451(6) 0.1468(3) 0.0579(18) Uani 1 d . . .
H30 H 0.0774 0.9216 0.1213 0.069 Uiso 1 calc . . R
C31 C 0.1596(2) 0.9288(5) 0.1251(3) 0.0478(13) Uani 1 d . . .
H31 H 0.1653 0.8945 0.0850 0.057 Uiso 1 calc . . R
C32 C 0.2042(2) 0.9624(4) 0.1619(3) 0.0351(12) Uani 1 d . . .
C33 C 0.5463(4) 1.0862(10) 0.1946(5) 0.122(4) Uani 1 d . . .
H33A H 0.5238 1.0308 0.2189 0.182 Uiso 1 calc . . GR
H33B H 0.5570 1.1552 0.2208 0.182 Uiso 1 calc . . GR
H33C H 0.5784 1.0430 0.1802 0.182 Uiso 1 calc . . GR
C34 C 0.4542(4) 1.2484(7) 0.1569(5) 0.083(3) Uani 1 d . . .
H34A H 0.4287 1.2679 0.1236 0.125 Uiso 1 calc . . GR
H34B H 0.4709 1.3235 0.1721 0.125 Uiso 1 calc . . GR
H34C H 0.4354 1.2083 0.1914 0.125 Uiso 1 calc . . GR
C35 C 0.5525(4) 1.2424(8) 0.0741(6) 0.107(4) Uani 1 d . . .
H35A H 0.5848 1.1968 0.0626 0.161 Uiso 1 calc . . GR
H35B H 0.5627 1.3157 0.0972 0.161 Uiso 1 calc . . GR
H35C H 0.5330 1.2656 0.0361 0.161 Uiso 1 calc . . GR
C36 C 0.2937(3) 0.7099(7) 0.0021(4) 0.0610(18) Uani 1 d . . .
H36A H 0.3029 0.6855 0.0448 0.091 Uiso 1 calc . . GR
H36B H 0.2725 0.6456 -0.0178 0.091 Uiso 1 calc . . GR
H36C H 0.2728 0.7853 0.0032 0.091 Uiso 1 calc . . GR
C37 C 0.3347(3) 0.7874(8) -0.1260(4) 0.070(2) Uani 1 d . . .
H37A H 0.3178 0.8676 -0.1229 0.105 Uiso 1 calc . . GR
H37B H 0.3089 0.7288 -0.1428 0.105 Uiso 1 calc . . GR
H37C H 0.3658 0.7922 -0.1538 0.105 Uiso 1 calc . . GR
C38 C 0.3872(3) 0.5774(6) -0.0500(4) 0.071(2) Uani 1 d . . .
H38A H 0.4149 0.5762 -0.0824 0.107 Uiso 1 calc . . GR
H38B H 0.3589 0.5192 -0.0607 0.107 Uiso 1 calc . . GR
H38C H 0.4030 0.5550 -0.0097 0.107 Uiso 1 calc . . GR
C39 C 0.2981(4) 1.2476(7) 0.0116(6) 0.098(4) Uani 1 d . . .
H39A H 0.3225 1.2747 0.0447 0.148 Uiso 1 calc . . GR
H39B H 0.2815 1.3185 -0.0082 0.148 Uiso 1 calc . . GR
H39C H 0.3183 1.2014 -0.0197 0.148 Uiso 1 calc . . GR
C40 C 0.1995(4) 1.0948(8) -0.0197(4) 0.081(2) Uani 1 d . . .
H40A H 0.2197 1.0404 -0.0473 0.122 Uiso 1 calc . . GR
H40B H 0.1871 1.1655 -0.0436 0.122 Uiso 1 calc . . GR
H40C H 0.1686 1.0512 -0.0025 0.122 Uiso 1 calc . . GR
C41 C 0.2040(4) 1.2493(6) 0.1020(4) 0.069(2) Uani 1 d . . .
H41A H 0.1800 1.1989 0.1273 0.104 Uiso 1 calc . . GR
H41B H 0.1829 1.3073 0.0776 0.104 Uiso 1 calc . . GR
H41C H 0.2286 1.2936 0.1295 0.104 Uiso 1 calc . . GR
C42 C 0.4584(3) 0.7006(9) 0.1568(5) 0.100(3) Uani 1 d . . .
H42A H 0.4516 0.7033 0.1117 0.149 Uiso 1 calc . . GR
H42B H 0.4759 0.6235 0.1675 0.149 Uiso 1 calc . . GR
H42C H 0.4819 0.7684 0.1685 0.149 Uiso 1 calc . . GR
C43 C 0.3611(3) 0.5551(6) 0.1869(5) 0.089(3) Uani 1 d . . .
H43A H 0.3262 0.5508 0.2078 0.134 Uiso 1 calc . . GR
H43B H 0.3848 0.4922 0.2038 0.134 Uiso 1 calc . . GR
H43C H 0.3563 0.5420 0.1419 0.134 Uiso 1 calc . . GR
C44 C 0.4086(4) 0.7276(9) 0.2857(5) 0.096(3) Uani 1 d . . .
H44A H 0.4194 0.8113 0.2949 0.144 Uiso 1 calc . . GR
H44B H 0.4379 0.6720 0.2963 0.144 Uiso 1 calc . . GR
H44C H 0.3768 0.7069 0.3105 0.144 Uiso 1 calc . . GR
C45 C 0.4498(4) 1.2800(7) -0.0830(4) 0.073(2) Uani 1 d A . .
H45A H 0.4892 1.2788 -0.0771 0.088 Uiso 1 calc . . R
H45B H 0.4340 1.3362 -0.0519 0.088 Uiso 1 calc . . R
C46 C 0.4355(5) 1.3203(8) -0.1499(4) 0.104(3) Uani 1 d . . .
H46A H 0.4026 1.3706 -0.1496 0.125 Uiso 0.49(4) calc A 1 R
H46B H 0.4650 1.3690 -0.1680 0.125 Uiso 0.49(4) calc A 1 R
H46C H 0.4254 1.4073 -0.1506 0.125 Uiso 0.51(4) calc A 2 R
H46D H 0.4663 1.3080 -0.1784 0.125 Uiso 0.51(4) calc A 2 R
C47A C 0.4268(14) 1.207(2) -0.1874(9) 0.071(7) Uani 0.49(4) d A 1 .
H47A H 0.4606 1.1767 -0.2057 0.085 Uiso 0.49(4) calc A 1 R
H47B H 0.4002 1.2201 -0.2211 0.085 Uiso 0.49(4) calc A 1 R
C47B C 0.3931(18) 1.249(3) -0.168(2) 0.115(17) Uani 0.51(4) d A 2 .
H47C H 0.3914 1.2409 -0.2137 0.139 Uiso 0.51(4) calc A 2 R
H47D H 0.3588 1.2832 -0.1524 0.139 Uiso 0.51(4) calc A 2 R
C48 C 0.4052(5) 1.1213(9) -0.1355(5) 0.122(5) Uani 1 d . . .
H48A H 0.3656 1.1258 -0.1339 0.146 Uiso 0.49(4) calc A 1 R
H48B H 0.4156 1.0363 -0.1447 0.146 Uiso 0.49(4) calc A 1 R
H48C H 0.3720 1.0733 -0.1297 0.146 Uiso 0.51(4) calc A 2 R
H48D H 0.4312 1.0732 -0.1603 0.146 Uiso 0.51(4) calc A 2 R
C49 C 0.3008(4) 1.2714(6) 0.2523(3) 0.0560(19) Uani 1 d . . .
H49A H 0.2615 1.2619 0.2562 0.067 Uiso 1 calc . . R
H49B H 0.3086 1.3244 0.2160 0.067 Uiso 1 calc . . R
C50 C 0.3249(4) 1.3244(6) 0.3125(4) 0.072(2) Uani 1 d . . .
H50A H 0.3589 1.3676 0.3038 0.086 Uiso 1 calc . . R
H50B H 0.2996 1.3812 0.3330 0.086 Uiso 1 calc . . R
C51 C 0.3345(3) 1.2124(7) 0.3529(4) 0.066(2) Uani 1 d . . .
H51A H 0.3631 1.2270 0.3841 0.079 Uiso 1 calc . . R
H51B H 0.3013 1.1871 0.3748 0.079 Uiso 1 calc . . R
C52 C 0.3513(3) 1.1200(7) 0.3055(4) 0.074(2) Uani 1 d . . .
H52A H 0.3908 1.1190 0.3017 0.089 Uiso 1 calc . . R
H52B H 0.3392 1.0380 0.3185 0.089 Uiso 1 calc . . R
Li1 Li 0.4204(4) 1.0571(8) -0.0030(5) 0.047(2) Uani 1 d . . .
Li2 Li 0.3339(4) 1.0490(9) 0.1732(6) 0.050(3) Uani 1 d . . .

loop_
_atom_site_aniso_label
_atom_site_aniso_U_11
_atom_site_aniso_U_22
_atom_site_aniso_U_33
_atom_site_aniso_U_23
_atom_site_aniso_U_13
_atom_site_aniso_U_12
Cu1 0.0263(3) 0.0442(3) 0.0425(3) -0.0036(4) -0.0020(3) 0.0029(3)
Cu2 0.0264(3) 0.0369(3) 0.0419(3) 0.0031(3) -0.0006(3) 0.0041(3)
Si1 0.0356(9) 0.0644(10) 0.0743(11) -0.0349(10) -0.0035(10) -0.0017(8)
Si2 0.0326(9) 0.0457(8) 0.0443(9) -0.0060(7) 0.0010(8) -0.0067(7)
Si3 0.0345(9) 0.0482(8) 0.0663(10) 0.0172(9) -0.0027(9) 0.0099(7)
Si4 0.0437(11) 0.0621(10) 0.0589(11) 0.0223(9) 0.0058(9) 0.0226(9)
O1 0.048(3) 0.049(2) 0.079(3) 0.020(2) -0.011(2) -0.006(2)
O2 0.049(3) 0.050(2) 0.053(2) -0.007(2) -0.005(2) 0.009(2)
C1 0.028(3) 0.041(3) 0.044(3) -0.006(3) -0.006(3) 0.002(2)
C2 0.030(3) 0.027(2) 0.038(3) 0.000(2) -0.005(2) 0.000(2)
C3 0.030(3) 0.029(2) 0.038(3) 0.003(2) 0.002(2) -0.001(2)
C4 0.032(3) 0.033(3) 0.036(3) 0.000(2) -0.004(2) -0.001(2)
C5 0.029(3) 0.036(3) 0.046(3) 0.011(2) -0.004(3) 0.006(2)
C6 0.025(3) 0.030(2) 0.038(3) -0.004(2) -0.005(2) 0.002(2)
C7 0.033(3) 0.035(3) 0.039(3) 0.005(2) 0.002(2) 0.005(2)
C8 0.032(3) 0.042(3) 0.038(3) 0.002(3) 0.001(2) 0.007(2)
C9 0.032(3) 0.033(3) 0.046(3) -0.008(2) -0.004(3) 0.001(2)
C10 0.034(3) 0.062(3) 0.049(3) -0.002(3) -0.004(4) 0.011(3)
C11 0.027(3) 0.085(5) 0.070(5) -0.022(4) -0.012(3) 0.010(3)
C12 0.035(4) 0.069(4) 0.070(4) -0.025(4) 0.014(3) -0.009(3)
C13 0.047(4) 0.053(4) 0.065(4) -0.005(3) 0.018(3) -0.006(3)
C14 0.033(3) 0.043(3) 0.062(4) -0.004(3) -0.002(3) -0.001(2)
C15 0.031(4) 0.037(3) 0.062(4) -0.011(3) 0.007(3) -0.009(2)
C16 0.045(5) 0.059(4) 0.074(5) -0.015(4) 0.021(4) -0.017(3)
C17 0.078(6) 0.092(6) 0.095(6) -0.054(5) 0.049(5) -0.038(5)
C18 0.062(6) 0.067(5) 0.177(11) -0.065(7) 0.065(7) -0.019(4)
C19 0.044(4) 0.049(4) 0.162(10) -0.020(5) 0.023(5) 0.006(3)
C20 0.044(4) 0.044(3) 0.092(5) -0.008(3) 0.007(4) 0.010(3)
C21 0.032(4) 0.045(3) 0.040(4) -0.001(2) 0.006(3) 0.016(2)
C22 0.050(5) 0.061(4) 0.043(4) 0.014(3) 0.004(3) 0.011(3)
C23 0.064(5) 0.084(5) 0.054(4) 0.027(4) 0.012(4) 0.021(4)
C24 0.055(5) 0.056(4) 0.089(5) 0.023(4) 0.025(4) 0.012(3)
C25 0.058(5) 0.050(4) 0.084(5) 0.002(4) 0.019(4) -0.009(3)
C26 0.051(4) 0.046(3) 0.061(4) 0.006(3) 0.011(3) -0.007(3)
C27 0.031(3) 0.052(3) 0.056(4) -0.004(3) 0.002(3) -0.005(3)
C28 0.054(4) 0.045(3) 0.063(4) -0.009(3) 0.018(3) 0.003(3)
C29 0.027(3) 0.061(4) 0.086(5) 0.017(4) 0.013(3) 0.006(3)
C30 0.028(3) 0.076(4) 0.069(4) 0.014(4) 0.000(3) -0.002(3)
C31 0.031(3) 0.061(3) 0.051(3) 0.005(3) -0.001(4) -0.001(3)
C32 0.025(3) 0.034(3) 0.046(3) 0.006(2) 0.000(2) 0.001(2)
C33 0.116(9) 0.135(8) 0.114(8) -0.065(7) -0.055(6) 0.053(7)
C34 0.054(6) 0.069(5) 0.126(8) -0.045(5) 0.005(6) -0.003(4)
C35 0.080(7) 0.097(7) 0.145(10) -0.061(6) 0.041(7) -0.055(5)
C36 0.048(4) 0.065(4) 0.070(4) -0.018(4) 0.005(4) -0.022(3)
C37 0.067(6) 0.093(5) 0.050(4) -0.006(4) -0.017(4) -0.018(4)
C38 0.047(4) 0.047(3) 0.120(6) -0.015(4) 0.002(4) -0.014(3)
C39 0.053(6) 0.075(5) 0.167(11) 0.066(6) 0.011(6) 0.010(4)
C40 0.091(7) 0.089(5) 0.064(4) 0.011(4) -0.014(4) 0.021(5)
C41 0.081(6) 0.048(4) 0.078(5) 0.004(3) -0.017(4) 0.029(3)
C42 0.061(6) 0.109(7) 0.129(8) 0.050(6) 0.037(5) 0.055(5)
C43 0.079(6) 0.043(4) 0.147(8) 0.010(4) 0.032(6) 0.021(3)
C44 0.089(7) 0.121(7) 0.079(6) 0.024(6) -0.012(5) 0.034(6)
C45 0.074(6) 0.048(4) 0.097(6) 0.011(4) -0.014(5) -0.002(4)
C46 0.161(10) 0.068(5) 0.083(6) 0.018(5) 0.008(7) -0.020(6)
C47A 0.060(15) 0.090(14) 0.062(10) -0.028(10) 0.001(9) -0.019(10)
C47B 0.11(2) 0.104(19) 0.13(3) 0.070(18) -0.08(2) -0.056(19)
C48 0.178(11) 0.091(6) 0.097(7) 0.046(6) -0.084(7) -0.069(7)
C49 0.063(5) 0.053(4) 0.052(4) -0.001(3) -0.008(4) 0.016(3)
C50 0.102(6) 0.055(4) 0.057(4) -0.007(4) -0.019(4) 0.014(4)
C51 0.066(5) 0.064(4) 0.067(5) -0.002(4) -0.001(4) -0.002(4)
C52 0.080(6) 0.071(5) 0.071(5) 0.000(4) -0.020(4) 0.017(4)
Li1 0.041(6) 0.035(5) 0.065(6) 0.018(5) 0.000(5) 0.008(4)
Li2 0.035(6) 0.054(6) 0.060(6) -0.005(5) -0.005(5) 0.001(4)

loop_
_atom_type_symbol
_atom_type_description
_atom_type_scat_dispersion_real
_atom_type_scat_dispersion_imag
_atom_type_scat_source
C C 0.0033 0.0016 'International Tables Vol C Tables 4.2.6.8 and 6.1.1.4'
H H 0.0000 0.0000 'International Tables Vol C Tables 4.2.6.8 and 6.1.1.4'
Cu Cu 0.3201 1.2651 'International Tables Vol C Tables 4.2.6.8 and 6.1.1.4'
O O 0.0106 0.0060 'International Tables Vol C Tables 4.2.6.8 and 6.1.1.4'
Si Si 0.0817 0.0704 'International Tables Vol C Tables 4.2.6.8 and 6.1.1.4'
Li Li -0.0003 0.0001 'International Tables Vol C Tables 4.2.6.8 and 6.1.1.4'

loop_
_geom_angle_atom_site_label_1
_geom_angle_atom_site_label_2
_geom_angle_atom_site_label_3
_geom_angle
Cu2 Cu1 Li1 52.7(2)
Cu2 Cu1 Li2 77.2(3)
C1 Cu1 Cu2 102.82(17)
C1 Cu1 C8 170.6(2)
C1 Cu1 Li1 50.5(3)
C1 Cu1 Li2 128.2(3)
C8 Cu1 Cu2 82.80(17)
C8 Cu1 Li1 135.5(3)
C8 Cu1 Li2 60.1(3)
Li2 Cu1 Li1 104.8(3)
Cu1 Cu2 Si2 111.10(5)
Cu1 Cu2 Li1 76.9(3)
Cu1 Cu2 Li2 52.1(2)
Si2 Cu2 Li2 150.8(2)
C4 Cu2 Cu1 83.47(16)
C4 Cu2 Si2 38.85(16)
C4 Cu2 Li1 59.1(3)
C4 Cu2 Li2 135.6(3)
C5 Cu2 Cu1 103.38(17)
C5 Cu2 Si2 131.28(17)
C5 Cu2 C4 170.1(2)
C5 Cu2 Li1 129.0(3)
C5 Cu2 Li2 51.7(3)
Li1 Cu2 Si2 92.5(3)
Li1 Cu2 Li2 104.3(3)
C1 Si1 C35 116.1(4)
C33 Si1 C1 110.3(4)
C33 Si1 C34 106.5(5)
C33 Si1 C35 110.1(6)
C34 Si1 C1 107.7(3)
C34 Si1 C35 105.7(5)
C4 Si2 Cu2 40.97(17)
C4 Si2 C37 110.7(3)
C36 Si2 Cu2 72.1(2)
C36 Si2 C4 110.1(3)
C36 Si2 C37 105.8(4)
C37 Si2 Cu2 107.6(3)
C38 Si2 Cu2 142.7(3)
C38 Si2 C4 117.3(3)
C38 Si2 C36 102.9(3)
C38 Si2 C37 109.3(4)
C5 Si3 C41 115.6(3)
C39 Si3 C5 107.0(3)
C39 Si3 C40 107.6(5)
C39 Si3 C41 106.1(5)
C40 Si3 C5 110.7(3)
C40 Si3 C41 109.4(4)
C8 Si4 C43 115.5(3)
C42 Si4 C8 109.5(3)
C42 Si4 C43 102.0(4)
C44 Si4 C8 113.3(3)
C44 Si4 C42 107.6(5)
C44 Si4 C43 108.2(5)
C45 O1 C48 108.6(6)
C45 O1 Li1 131.0(6)
C48 O1 Li1 120.2(5)
C49 O2 Li2 130.2(5)
C52 O2 C49 108.2(5)
C52 O2 Li2 121.6(5)
Cu1 C1 Li1 88.9(3)
Si1 C1 Cu1 117.9(3)
Si1 C1 Li1 117.8(4)
C2 C1 Cu1 115.2(4)
C2 C1 Si1 126.4(4)
C2 C1 Li1 69.5(4)
C1 C2 C3 122.9(5)
C1 C2 C9 121.1(5)
C1 C2 Li1 75.3(4)
C3 C2 Li1 73.4(4)
C9 C2 C3 116.0(4)
C9 C2 Li1 123.1(4)
C2 C3 Li1 67.3(4)
C4 C3 C2 125.1(5)
C4 C3 C15 120.7(5)
C4 C3 Li1 68.3(4)
C15 C3 C2 114.2(5)
C15 C3 Li1 145.1(5)
Cu2 C4 Li1 71.0(3)
Si2 C4 Cu2 100.2(3)
Si2 C4 Li1 145.4(4)
C3 C4 Cu2 134.5(4)
C3 C4 Si2 124.2(4)
C3 C4 Li1 76.4(4)
Cu2 C5 Li2 87.5(3)
Si3 C5 Cu2 118.0(3)
Si3 C5 Li2 118.5(4)
C6 C5 Cu2 114.7(4)
C6 C5 Si3 127.0(4)
C6 C5 Li2 68.7(4)
C5 C6 C7 124.2(5)
C5 C6 C32 121.4(4)
C5 C6 Li2 76.7(4)
C7 C6 C32 114.4(4)
C7 C6 Li2 74.1(4)
C32 C6 Li2 123.2(4)
C6 C7 C21 114.3(5)
C6 C7 Li2 67.0(4)
C8 C7 C6 124.0(5)
C8 C7 C21 121.6(5)
C8 C7 Li2 67.8(4)
C21 C7 Li2 147.3(5)
Cu1 C8 Li2 70.0(3)
Si4 C8 Cu1 101.4(3)
Si4 C8 Li2 148.1(4)
C7 C8 Cu1 135.2(4)
C7 C8 Si4 122.1(4)
C7 C8 Li2 77.2(4)
C10 C9 C2 119.7(5)
C14 C9 C2 122.1(5)
C14 C9 C10 118.1(6)
C11 C10 C9 120.8(6)
C12 C11 C10 120.2(6)
C13 C12 C11 119.3(6)
C12 C13 C14 120.9(6)
C13 C14 C9 120.6(6)
C16 C15 C3 121.7(6)
C20 C15 C3 121.1(7)
C20 C15 C16 117.2(7)
C17 C16 C15 120.9(9)
C16 C17 C18 120.8(9)
C19 C18 C17 118.7(7)
C18 C19 C20 120.8(9)
C19 C20 C15 121.5(8)
C22 C21 C7 121.7(6)
C22 C21 C26 118.9(6)
C26 C21 C7 119.4(5)
C21 C22 C23 119.0(7)
C24 C23 C22 120.6(6)
C23 C24 C25 121.5(6)
C24 C25 C26 118.1(7)
C25 C26 C21 121.9(7)
C32 C27 C28 120.9(6)
C29 C28 C27 119.6(6)
C30 C29 C28 119.9(6)
C29 C30 C31 120.1(7)
C30 C31 C32 121.4(6)
C27 C32 C6 122.3(5)
C27 C32 C31 117.9(5)
C31 C32 C6 119.8(5)
O1 C45 C46 105.9(7)
C47A C46 C45 107.1(12)
C47B C46 C45 105.7(13)
C47B C46 C47A 42.6(18)
C46 C47A C48 99.9(12)
C46 C47B C48 103.8(17)
O1 C48 C47A 108.4(10)
O1 C48 C47B 101.5(14)
C47A C48 C47B 38.9(14)
O2 C49 C50 104.3(6)
C51 C50 C49 103.3(6)
C52 C51 C50 102.1(6)
O2 C52 C51 108.3(6)
Cu2 Li1 Cu1 50.40(19)
O1 Li1 Cu1 169.1(5)
O1 Li1 Cu2 132.9(5)
O1 Li1 C1 135.7(6)
O1 Li1 C2 120.0(6)
O1 Li1 C3 119.0(6)
O1 Li1 C4 124.8(6)
C1 Li1 Cu1 40.7(2)
C1 Li1 Cu2 90.8(4)
C1 Li1 C3 67.0(3)
C2 Li1 Cu1 63.5(3)
C2 Li1 Cu2 102.6(4)
C2 Li1 C1 35.2(2)
C2 Li1 C3 39.3(2)
C3 Li1 Cu1 70.6(3)
C3 Li1 Cu2 81.2(3)
C4 Li1 Cu1 65.9(3)
C4 Li1 Cu2 49.9(3)
C4 Li1 C1 86.5(4)
C4 Li1 C2 71.0(3)
C4 Li1 C3 35.3(2)
Cu1 Li2 Cu2 50.7(2)
O2 Li2 Cu1 133.9(5)
O2 Li2 Cu2 165.6(5)
O2 Li2 C5 133.7(5)
O2 Li2 C6 120.6(6)
O2 Li2 C7 122.0(6)
O2 Li2 C8 129.0(6)
C5 Li2 Cu1 91.1(4)
C5 Li2 Cu2 40.8(2)
C5 Li2 C7 66.2(3)
C6 Li2 Cu1 102.5(4)
C6 Li2 Cu2 63.2(3)
C6 Li2 C5 34.6(2)
C6 Li2 C7 38.9(2)
C7 Li2 Cu1 81.3(3)
C7 Li2 Cu2 70.3(3)
C8 Li2 Cu1 49.9(3)
C8 Li2 Cu2 65.3(3)
C8 Li2 C5 85.5(4)
C8 Li2 C6 70.2(4)
C8 Li2 C7 35.0(2)

loop_
_geom_bond_atom_site_label_1
_geom_bond_atom_site_label_2
_geom_bond_distance
Cu1 Cu2 2.3438(8)
Cu1 C1 1.931(6)
Cu1 C8 1.946(6)
Cu1 Li1 2.962(10)
Cu1 Li2 2.391(10)
Cu2 Si2 2.9386(17)
Cu2 C4 1.957(6)
Cu2 C5 1.932(5)
Cu2 Li1 2.421(10)
Cu2 Li2 2.954(11)
Si1 C1 1.860(6)
Si1 C33 1.839(10)
Si1 C34 1.855(8)
Si1 C35 1.867(10)
Si2 C4 1.873(5)
Si2 C36 1.859(7)
Si2 C37 1.882(8)
Si2 C38 1.858(7)
Si3 C5 1.862(5)
Si3 C39 1.853(9)
Si3 C40 1.857(8)
Si3 C41 1.878(8)
Si4 C8 1.882(6)
Si4 C42 1.864(8)
Si4 C43 1.895(8)
Si4 C44 1.827(10)
O1 C45 1.415(8)
O1 C48 1.428(9)
O1 Li1 1.892(11)
O2 C49 1.441(8)
O2 C52 1.436(8)
O2 Li2 1.886(12)
C1 C2 1.361(8)
C1 Li1 2.285(12)
C2 C3 1.518(7)
C2 C9 1.509(7)
C2 Li1 2.212(11)
C3 C4 1.366(7)
C3 C15 1.508(8)
C3 Li1 2.298(10)
C4 Li1 2.198(11)
C5 C6 1.353(7)
C5 Li2 2.320(12)
C6 C7 1.516(7)
C6 C32 1.529(7)
C6 Li2 2.222(11)
C7 C8 1.368(7)
C7 C21 1.516(8)
C7 Li2 2.323(11)
C8 Li2 2.206(12)
C9 C10 1.385(8)
C9 C14 1.383(8)
C10 C11 1.381(9)
C11 C12 1.377(9)
C12 C13 1.361(10)
C13 C14 1.378(8)
C15 C16 1.395(11)
C15 C20 1.371(9)
C16 C17 1.361(10)
C17 C18 1.374(14)
C18 C19 1.363(15)
C19 C20 1.366(10)
C21 C22 1.384(9)
C21 C26 1.390(9)
C22 C23 1.392(10)
C23 C24 1.365(11)
C24 C25 1.369(11)
C25 C26 1.378(8)
C27 C28 1.397(8)
C27 C32 1.366(8)
C28 C29 1.377(9)
C29 C30 1.354(10)
C30 C31 1.381(8)
C31 C32 1.384(8)
C45 C46 1.510(12)
C46 C47A 1.46(2)
C46 C47B 1.34(2)
C47A C48 1.52(2)
C47B C48 1.56(2)
C49 C50 1.506(10)
C50 C51 1.493(10)
C51 C52 1.465(10)
